data_4506304
loop_
_publ_author_name
'Landenberger, Kira B.'
'Matzger, Adam J.'

_publ_section_title
;
 Cocrystals of 1,3,5,7-Tetranitro-1,3,5,7-tetrazacyclooctane (HMX)
;
_journal_issue 7
_journal_name_full 'Crystal Growth &amp; Design'
_journal_page_first 3603
_journal_paper_doi 10.1021/cg3004245
_journal_volume 12
_journal_year 2012
_chemical_formula_moiety 'C4 H8 N8 O8, 2(C6 H7 N O)'
_chemical_formula_sum 'C16 H22 N10 O10'
_chemical_formula_weight 514.44
_chemical_name_common 'HMX - 2-picoline-N-oxide'
_chemical_name_systematic
; 
 1,3,5,7-tetranitro-1,3,5,7-tetraza-cyclooctane - 2-picoline-N-oxide 
;
_space_group_IT_number 2
_symmetry_cell_setting triclinic
_symmetry_Int_Tables_number 2
_symmetry_space_group_name_Hall '-P 1'
_symmetry_space_group_name_H-M 'P -1'
_atom_sites_solution_hydrogens geom
_atom_sites_solution_primary direct
_atom_sites_solution_secondary difmap
_audit_creation_method SHELXL-97
_cell_angle_alpha 71.604(13)
_cell_angle_beta 80.885(14)
_cell_angle_gamma 86.334(14)
_cell_formula_units_Z 1
_cell_length_a 6.0611(16)
_cell_length_b 7.818(2)
_cell_length_c 12.154(3)
_cell_measurement_reflns_used 1646
_cell_measurement_temperature 95(2)
_cell_measurement_theta_max 63.18
_cell_measurement_theta_min 7.40
_cell_volume 539.5(2)
_computing_cell_refinement 'CrystalClear-SM Expert 2.0 r4'
_computing_data_collection 'CrystalClear-SM Expert 2.0 r4 (Rigaku, 2009)'
_computing_data_reduction 'CrystalClear-SM Expert 2.0 r4'
_computing_molecular_graphics 'CrystalStructure 4.0 (Rigaku, 2009)'
_computing_publication_material 'CrystalStructure 4.0 (Rigaku, 2009)'
_computing_structure_refinement 'SHELXL-97 (Sheldrick, 1997)'
_computing_structure_solution 'SIR92 (Altomare, et al., 1994)'
_diffrn_ambient_temperature 95(2)
_diffrn_measured_fraction_theta_full 0.981
_diffrn_measured_fraction_theta_max 0.981
_diffrn_measurement_device_type 'Rigaku R-AXIS RAPID imaging plate'
_diffrn_measurement_method \w
_diffrn_radiation_monochromator graphite
_diffrn_radiation_source 'fine-focus sealed tube'
_diffrn_radiation_type CuK\a
_diffrn_radiation_wavelength 1.54187
_diffrn_reflns_av_R_equivalents 0.1396
_diffrn_reflns_av_sigmaI/netI 0.2247
_diffrn_reflns_limit_h_max 7
_diffrn_reflns_limit_h_min -6
_diffrn_reflns_limit_k_max 8
_diffrn_reflns_limit_k_min -9
_diffrn_reflns_limit_l_max 14
_diffrn_reflns_limit_l_min -11
_diffrn_reflns_number 4793
_diffrn_reflns_theta_full 63.62
_diffrn_reflns_theta_max 63.62
_diffrn_reflns_theta_min 7.40
_diffrn_standards_number 0
_exptl_absorpt_coefficient_mu 1.153
_exptl_absorpt_correction_T_max 0.9717
_exptl_absorpt_correction_T_min 0.8487
_exptl_absorpt_correction_type multi-scan
_exptl_absorpt_process_details
;
    Higashi, T. (1995). Program for Absorption Correction.
    Rigaku Corporation, Tokyo, Japan.
;
_exptl_crystal_colour colorless
_exptl_crystal_density_diffrn 1.583
_exptl_crystal_density_method 'not measured'
_exptl_crystal_description needle
_exptl_crystal_F_000 268
_exptl_crystal_size_max 0.15
_exptl_crystal_size_mid 0.03
_exptl_crystal_size_min 0.03
_refine_diff_density_max 0.452
_refine_diff_density_min -0.455
_refine_diff_density_rms 0.131
_refine_ls_extinction_method none
_refine_ls_goodness_of_fit_ref 1.083
_refine_ls_hydrogen_treatment riding
_refine_ls_matrix_type full
_refine_ls_number_parameters 164
_refine_ls_number_reflns 1730
_refine_ls_number_restraints 0
_refine_ls_restrained_S_all 1.083
_refine_ls_R_factor_all 0.2651
_refine_ls_R_factor_gt 0.1541
_refine_ls_shift/su_max 0.000
_refine_ls_shift/su_mean 0.000
_refine_ls_structure_factor_coef Fsqd
_refine_ls_weighting_details 'calc w=1/[\s^2^(Fo^2^)+(0.2000P)^2^+0.0000P] where P=(Fo^2^+2Fc^2^)/3'
_refine_ls_weighting_scheme calc
_refine_ls_wR_factor_gt 0.3597
_refine_ls_wR_factor_ref 0.4490
_reflns_number_gt 637
_reflns_number_total 1730
_reflns_threshold_expression >2sigma(I)
_cod_data_source_file cg3004245_si_002.cif
_cod_data_source_block HMX_2pNox
_cod_depositor_comments 'Adding full bibliography for 4506298--4506304.cif.'
_cod_original_cell_volume 539.5(3)
_cod_database_code 4506304

loop_
_symmetry_equiv_pos_as_xyz
'x, y, z'
'-x, -y, -z'

loop_
_atom_site_label
_atom_site_type_symbol
_atom_site_fract_x
_atom_site_fract_y
_atom_site_fract_z
_atom_site_U_iso_or_equiv
_atom_site_adp_type
_atom_site_occupancy
_atom_site_symmetry_multiplicity
_atom_site_calc_flag
_atom_site_refinement_flags
O1 O 0.8255(12) 0.9999(10) 0.2597(6) 0.059(2) Uani 1 1 d .
O2 O 0.8176(12) 0.7214(11) 0.2529(6) 0.062(2) Uani 1 1 d .
O3 O 1.1050(14) 0.6121(10) -0.1484(6) 0.065(3) Uani 1 1 d .
O4 O 0.7433(16) 0.6418(10) -0.0997(6) 0.069(3) Uani 1 1 d .
O5 O 0.3391(12) 0.8724(9) 0.1942(6) 0.062(2) Uani 1 1 d .
N1 N 0.8218(15) 0.8851(15) 0.2114(8) 0.056(3) Uani 1 1 d .
N2 N 0.8243(14) 0.9555(12) 0.0891(8) 0.053(3) Uani 1 1 d .
N3 N 0.943(2) 0.6713(13) -0.0978(8) 0.067(3) Uani 1 1 d .
N4 N 0.9733(16) 0.7677(12) -0.0251(8) 0.056(3) Uani 1 1 d .
N5 N 0.3072(14) 0.8310(13) 0.3094(8) 0.054(3) Uani 1 1 d .
C1 C 0.7655(19) 0.8353(15) 0.0310(9) 0.055(3) Uani 1 1 d .
H1A H 0.6707 0.8994 -0.0290 0.066 Uiso 1 1 calc R
H1B H 0.6802 0.7330 0.0884 0.066 Uiso 1 1 calc R
C2 C 1.187(2) 0.8486(16) -0.0381(10) 0.064(4) Uani 1 1 d .
H2A H 1.2981 0.7983 -0.0889 0.077 Uiso 1 1 calc R
H2B H 1.2366 0.8180 0.0396 0.077 Uiso 1 1 calc R
C3 C 0.2838(18) 0.6552(15) 0.3760(10) 0.058(3) Uani 1 1 d .
C4 C 0.2466(19) 0.6204(17) 0.5001(10) 0.058(3) Uani 1 1 d .
H4 H 0.2307 0.5000 0.5508 0.070 Uiso 1 1 calc R
C5 C 0.2339(17) 0.7584(19) 0.5455(11) 0.064(4) Uani 1 1 d .
H5 H 0.2037 0.7330 0.6282 0.077 Uiso 1 1 calc R
C6 C 0.2632(19) 0.9328(17) 0.4765(10) 0.060(3) Uani 1 1 d .
H6 H 0.2611 1.0279 0.5097 0.072 Uiso 1 1 calc R
C7 C 0.2955(18) 0.9659(15) 0.3581(9) 0.058(3) Uani 1 1 d .
H7 H 0.3103 1.0869 0.3083 0.070 Uiso 1 1 calc R
C8 C 0.304(2) 0.5176(14) 0.3180(10) 0.067(4) Uani 1 1 d .
H8A H 0.2879 0.3984 0.3770 0.080 Uiso 1 1 calc R
H8B H 0.4510 0.5252 0.2697 0.080 Uiso 1 1 calc R
H8C H 0.1869 0.5364 0.2681 0.080 Uiso 1 1 calc R

loop_
_atom_site_aniso_label
_atom_site_aniso_U_11
_atom_site_aniso_U_22
_atom_site_aniso_U_33
_atom_site_aniso_U_23
_atom_site_aniso_U_13
_atom_site_aniso_U_12
O1 0.065(5) 0.068(6) 0.038(5) -0.012(4) -0.003(4) 0.003(4)
O2 0.071(6) 0.061(6) 0.041(5) -0.001(4) -0.002(4) -0.004(4)
O3 0.082(6) 0.067(6) 0.042(5) -0.019(4) 0.009(4) 0.000(5)
O4 0.081(7) 0.083(7) 0.039(5) -0.012(4) -0.009(5) 0.000(5)
O5 0.087(6) 0.069(5) 0.020(4) -0.005(4) 0.004(4) -0.006(4)
N1 0.063(7) 0.064(7) 0.038(7) -0.017(6) 0.011(5) -0.006(6)
N2 0.066(7) 0.049(7) 0.038(6) -0.009(5) 0.008(5) -0.013(5)
N3 0.089(9) 0.063(7) 0.042(7) -0.017(5) 0.011(6) 0.011(7)
N4 0.061(7) 0.053(6) 0.047(6) -0.012(5) 0.015(5) -0.012(5)
N5 0.060(6) 0.069(7) 0.032(6) -0.017(5) -0.007(4) 0.005(5)
C1 0.060(8) 0.062(8) 0.037(7) -0.012(6) 0.003(6) 0.006(6)
C2 0.069(9) 0.063(9) 0.052(8) -0.014(6) 0.015(6) -0.013(7)
C3 0.065(9) 0.049(8) 0.050(8) -0.005(7) 0.001(6) 0.009(6)
C4 0.070(9) 0.060(8) 0.033(7) 0.002(6) -0.007(6) -0.002(6)
C5 0.054(9) 0.089(10) 0.054(9) -0.034(8) 0.005(6) -0.004(7)
C6 0.077(9) 0.051(8) 0.050(8) -0.018(6) 0.003(6) -0.004(6)
C7 0.079(9) 0.062(8) 0.030(7) -0.018(6) 0.010(6) 0.002(6)
C8 0.081(9) 0.053(8) 0.057(8) -0.009(6) 0.003(7) -0.001(6)

loop_
_atom_type_symbol
_atom_type_description
_atom_type_scat_dispersion_real
_atom_type_scat_dispersion_imag
_atom_type_scat_source
C C 0.0181 0.0091 'International Tables Vol C Tables 4.2.6.8 and 6.1.1.4'
N N 0.0311 0.0180 'International Tables Vol C Tables 4.2.6.8 and 6.1.1.4'
H H 0.0000 0.0000 'International Tables Vol C Tables 4.2.6.8 and 6.1.1.4'
O O 0.0492 0.0322 'International Tables Vol C Tables 4.2.6.8 and 6.1.1.4'

loop_
_geom_angle_atom_site_label_1
_geom_angle_atom_site_label_2
_geom_angle_atom_site_label_3
_geom_angle
_geom_angle_site_symmetry_1
_geom_angle_site_symmetry_3
O2 N1 O1 129.8(10) . .
O2 N1 N2 116.3(9) . .
O1 N1 N2 113.9(10) . .
N1 N2 C1 116.9(9) . .
N1 N2 C2 117.5(9) . 2_775
C1 N2 C2 122.5(10) . 2_775
O3 N3 O4 125.4(12) . .
O3 N3 N4 119.7(13) . .
O4 N3 N4 114.7(9) . .
N3 N4 C2 119.1(9) . .
N3 N4 C1 115.4(10) . .
C2 N4 C1 121.9(9) . .
O5 N5 C7 118.8(9) . .
O5 N5 C3 119.4(10) . .
C7 N5 C3 121.8(10) . .
N2 C1 N4 108.8(9) . .
N2 C1 H1A 109.9 . .
N4 C1 H1A 109.9 . .
N2 C1 H1B 109.9 . .
N4 C1 H1B 109.9 . .
H1A C1 H1B 108.3 . .
N4 C2 N2 111.8(10) . 2_775
N4 C2 H2A 109.3 . .
N2 C2 H2A 109.3 2_775 .
N4 C2 H2B 109.3 . .
N2 C2 H2B 109.3 2_775 .
H2A C2 H2B 107.9 . .
N5 C3 C4 116.4(11) . .
N5 C3 C8 118.8(11) . .
C4 C3 C8 124.8(11) . .
C5 C4 C3 120.2(11) . .
C5 C4 H4 119.9 . .
C3 C4 H4 119.9 . .
C4 C5 C6 122.1(11) . .
C4 C5 H5 119.0 . .
C6 C5 H5 119.0 . .
C5 C6 C7 117.6(11) . .
C5 C6 H6 121.2 . .
C7 C6 H6 121.2 . .
N5 C7 C6 121.9(11) . .
N5 C7 H7 119.0 . .
C6 C7 H7 119.0 . .
C3 C8 H8A 109.5 . .
C3 C8 H8B 109.5 . .
H8A C8 H8B 109.5 . .
C3 C8 H8C 109.5 . .
H8A C8 H8C 109.5 . .
H8B C8 H8C 109.5 . .

loop_
_geom_bond_atom_site_label_1
_geom_bond_atom_site_label_2
_geom_bond_distance
_geom_bond_site_symmetry_2
O1 N1 1.221(10) .
O2 N1 1.218(10) .
O3 N3 1.219(11) .
O4 N3 1.252(11) .
O5 N5 1.318(10) .
N1 N2 1.411(12) .
N2 C1 1.431(13) .
N2 C2 1.461(12) 2_775
N3 N4 1.368(12) .
N4 C2 1.440(13) .
N4 C1 1.483(12) .
N5 C7 1.356(12) .
N5 C3 1.361(13) .
C1 H1A 0.9900 .
C1 H1B 0.9900 .
C2 N2 1.461(12) 2_775
C2 H2A 0.9900 .
C2 H2B 0.9900 .
C3 C4 1.428(15) .
C3 C8 1.450(14) .
C4 C5 1.351(14) .
C4 H4 0.9500 .
C5 C6 1.362(14) .
C5 H5 0.9500 .
C6 C7 1.363(14) .
C6 H6 0.9500 .
C7 H7 0.9500 .
C8 H8A 0.9800 .
C8 H8B 0.9800 .
C8 H8C 0.9800 .

loop_
_geom_torsion_atom_site_label_1
_geom_torsion_atom_site_label_2
_geom_torsion_atom_site_label_3
_geom_torsion_atom_site_label_4
_geom_torsion
_geom_torsion_site_symmetry_1
_geom_torsion_site_symmetry_4
O2 N1 N2 C1 15.3(13) . .
O1 N1 N2 C1 -165.1(9) . .
O2 N1 N2 C2 175.8(9) . 2_775
O1 N1 N2 C2 -4.6(13) . 2_775
O3 N3 N4 C2 20.5(15) . .
O4 N3 N4 C2 -164.2(9) . .
O3 N3 N4 C1 179.3(8) . .
O4 N3 N4 C1 -5.3(13) . .
N1 N2 C1 N4 -100.2(10) . .
C2 N2 C1 N4 100.4(10) 2_775 .
N3 N4 C1 N2 -171.1(9) . .
C2 N4 C1 N2 -12.9(13) . .
N3 N4 C2 N2 108.0(11) . 2_775
C1 N4 C2 N2 -49.5(13) . 2_775
O5 N5 C3 C4 -179.1(9) . .
C7 N5 C3 C4 -0.1(16) . .
O5 N5 C3 C8 2.5(15) . .
C7 N5 C3 C8 -178.4(9) . .
N5 C3 C4 C5 0.7(16) . .
C8 C3 C4 C5 178.9(10) . .
C3 C4 C5 C6 -2.3(17) . .
C4 C5 C6 C7 3.1(17) . .
O5 N5 C7 C6 -179.9(10) . .
C3 N5 C7 C6 1.0(17) . .
C5 C6 C7 N5 -2.5(17) . .
